data_2214660
loop_
_publ_author_name
'Wen-Jie Feng'
'Xin-J\"u Ma'
'Zhan Shu'
'Zhi-Min Jin'

_publ_section_title
;
 Doxofylline--acrylic acid (1/1)
;
_journal_coeditor_code GG2028
_journal_issue 8
_journal_name_full 'Acta Crystallographica Section E'
_journal_page_first o3609
_journal_page_last o3609
_journal_paper_doi 10.1107/S1600536807035842
_journal_volume 63
_journal_year 2007
_chemical_formula_iupac 'C11 H14 N4 O4 , C3 H4 O2'
_chemical_formula_moiety 'C11 H14 N4 O4 , C3 H4 O2'
_chemical_formula_sum 'C14 H18 N4 O6'
_chemical_formula_weight 338.32
_chemical_melting_point 428
_chemical_name_systematic
;
Doxofylline--acrylic acid (1/1)
;
_space_group_IT_number 2
_symmetry_cell_setting triclinic
_symmetry_space_group_name_Hall '-P 1'
_symmetry_space_group_name_H-M 'P -1'
_atom_sites_solution_hydrogens geom
_atom_sites_solution_primary direct
_atom_sites_solution_secondary difmap
_audit_creation_method SHELXL97
_cell_angle_alpha 87.182(2)
_cell_angle_beta 88.023(2)
_cell_angle_gamma 80.578(2)
_cell_formula_units_Z 2
_cell_length_a 5.5365(6)
_cell_length_b 10.1199(12)
_cell_length_c 14.2916(16)
_cell_measurement_temperature 273(2)
_cell_volume 788.70(15)
_computing_cell_refinement 'SAINT (Bruker, 2000)'
_computing_data_collection 'SMART (Bruker, 2000)'
_computing_data_reduction SAINT
_computing_molecular_graphics 'SHELXTL(Bruker, 2000)'
_computing_publication_material SHELXL97
_computing_structure_refinement 'SHELXL97 (Sheldrick, 1997)'
_computing_structure_solution 'SHELXS97 (Sheldrick, 1997)'
_diffrn_ambient_temperature 273(2)
_diffrn_measured_fraction_theta_full 0.983
_diffrn_measured_fraction_theta_max 0.983
_diffrn_measurement_device_type 'Bruker APEX area-detector'
_diffrn_measurement_method '\f and \w'
_diffrn_radiation_monochromator graphite
_diffrn_radiation_source 'fine-focus sealed tube'
_diffrn_radiation_type MoK\a
_diffrn_radiation_wavelength 0.71073
_diffrn_reflns_av_R_equivalents 0.0135
_diffrn_reflns_av_sigmaI/netI 0.0292
_diffrn_reflns_limit_h_max 6
_diffrn_reflns_limit_h_min -4
_diffrn_reflns_limit_k_max 12
_diffrn_reflns_limit_k_min -12
_diffrn_reflns_limit_l_max 16
_diffrn_reflns_limit_l_min -16
_diffrn_reflns_number 4155
_diffrn_reflns_theta_full 25.02
_diffrn_reflns_theta_max 25.02
_diffrn_reflns_theta_min 2.04
_exptl_absorpt_coefficient_mu 0.113
_exptl_absorpt_correction_T_max 0.978
_exptl_absorpt_correction_T_min 0.969
_exptl_absorpt_correction_type multi-scan
_exptl_absorpt_process_details '(SADABS; Bruker, 2000)'
_exptl_crystal_colour colourless
_exptl_crystal_density_diffrn 1.425
_exptl_crystal_density_method 'not measured'
_exptl_crystal_description block
_exptl_crystal_F_000 356
_exptl_crystal_size_max 0.32
_exptl_crystal_size_mid 0.23
_exptl_crystal_size_min 0.20
_refine_diff_density_max 0.23
_refine_diff_density_min -0.20
_refine_ls_extinction_method none
_refine_ls_goodness_of_fit_ref 1.153
_refine_ls_hydrogen_treatment constr
_refine_ls_matrix_type full
_refine_ls_number_parameters 229
_refine_ls_number_reflns 2785
_refine_ls_number_restraints 4
_refine_ls_restrained_S_all 1.163
_refine_ls_R_factor_all 0.0772
_refine_ls_R_factor_gt 0.0693
_refine_ls_shift/su_max 0.000
_refine_ls_shift/su_mean 0.000
_refine_ls_structure_factor_coef Fsqd
_refine_ls_weighting_details 'w = 1/[\s^2^(Fo^2^)+(0.0731P)^2^+0.3726P] where P=(Fo^2^+2Fc^2^)/3'
_refine_ls_weighting_scheme calc
_refine_ls_wR_factor_gt 0.1628
_refine_ls_wR_factor_ref 0.1686
_reflns_number_gt 2445
_reflns_number_total 2785
_reflns_threshold_expression I>2\s(I)
_cod_data_source_file gg2028.cif
_cod_data_source_block I
_cod_database_code 2214660
_cod_database_fobs_code 2214660

loop_
_symmetry_equiv_pos_as_xyz
'x, y, z'
'-x, -y, -z'

loop_
_atom_site_type_symbol
_atom_site_label
_atom_site_fract_x
_atom_site_fract_y
_atom_site_fract_z
_atom_site_U_iso_or_equiv
_atom_site_adp_type
_atom_site_calc_flag
_atom_site_refinement_flags
_atom_site_occupancy
_atom_site_disorder_assembly
_atom_site_disorder_group
O O1 -0.1246(4) 1.0444(2) 0.77706(15) 0.0621(6) Uani d . 1 . .
O O2 -0.1415(5) 0.8294(3) 0.50445(15) 0.0777(7) Uani d . 1 . .
O O3 0.0059(3) 0.82622(19) 0.96331(14) 0.0521(5) Uani d . 1 B .
O O4 0.3894(3) 0.7265(2) 0.99833(15) 0.0604(6) Uani d D 1 . .
O O5 0.8511(4) 0.4874(3) 0.66161(16) 0.0743(7) Uani d . 1 . .
H H5 0.7459 0.5509 0.6752 0.111 Uiso calc R 1 . .
O O6 1.0023(4) 0.5298(3) 0.79567(17) 0.0796(7) Uani d . 1 . .
N N1 -0.1292(4) 0.9348(2) 0.64116(16) 0.0507(6) Uani d . 1 . .
N N2 0.1766(5) 0.7543(2) 0.59918(15) 0.0526(6) Uani d . 1 . .
N N3 0.3591(4) 0.8519(2) 0.81369(15) 0.0450(5) Uani d . 1 B .
N N4 0.5041(4) 0.6996(2) 0.71012(16) 0.0518(6) Uani d . 1 . .
C C1 -0.0279(5) 0.9562(3) 0.72678(19) 0.0451(6) Uani d . 1 . .
C C2 -0.0371(6) 0.8378(3) 0.5766(2) 0.0564(8) Uani d . 1 . .
C C3 0.2886(5) 0.7699(3) 0.68106(18) 0.0447(6) Uani d . 1 . .
C C4 0.1916(5) 0.8642(3) 0.74297(18) 0.0427(6) Uani d . 1 . .
C C5 0.5383(5) 0.7531(3) 0.7905(2) 0.0513(7) Uani d . 1 . .
H H5A 0.6741 0.7245 0.8272 0.062 Uiso calc R 1 . .
C C6 0.3419(5) 0.9260(3) 0.89930(19) 0.0497(7) Uani d . 1 . .
H H6A 0.2372 1.0118 0.8889 0.060 Uiso calc R 1 B .
H H6B 0.5034 0.9433 0.9139 0.060 Uiso calc R 1 . .
C C7 0.2412(5) 0.8517(3) 0.98124(19) 0.0485(7) Uani d . 1 B .
H H7 0.2343 0.9049 1.0370 0.058 Uiso calc R 1 . .
C C8 -0.0116(6) 0.7026(3) 1.0123(3) 0.0731(10) Uani d D 1 . .
H H8A -0.1271 0.6565 0.9827 0.088 Uiso calc R 1 A 1
H H8B -0.0649 0.7172 1.0768 0.088 Uiso calc R 1 A 1
C C9 0.2359(7) 0.6245(5) 1.0077(7) 0.065(2) Uani d PD 0.759(17) B 1
H H9A 0.2707 0.5688 1.0644 0.078 Uiso calc PR 0.759(17) B 1
H H9B 0.2571 0.5681 0.9542 0.078 Uiso calc PR 0.759(17) B 1
C C9' 0.2275(17) 0.664(2) 1.0606(12) 0.067(5) Uani d PD 0.241(17) B 2
H H9'1 0.2199 0.7000 1.1226 0.080 Uiso calc PR 0.241(17) B 2
H H9'2 0.2765 0.5678 1.0656 0.080 Uiso calc PR 0.241(17) B 2
C C10 1.3987(7) 0.3237(4) 0.7628(3) 0.0873(12) Uani d . 1 . .
H H10A 1.4119 0.3776 0.8127 0.105 Uiso calc R 1 . .
H H10B 1.5211 0.2515 0.7509 0.105 Uiso calc R 1 . .
C C11 1.2085(6) 0.3495(3) 0.7096(2) 0.0695(9) Uani d . 1 . .
H H11 1.1959 0.2954 0.6599 0.083 Uiso calc R 1 . .
C C12 1.0133(5) 0.4639(3) 0.7279(2) 0.0539(7) Uani d . 1 . .
C C13 0.2871(7) 0.6508(3) 0.5350(2) 0.0693(9) Uani d . 1 . .
H H13A 0.4423 0.6706 0.5115 0.104 Uiso calc R 1 . .
H H13B 0.1805 0.6493 0.4836 0.104 Uiso calc R 1 . .
H H13C 0.3105 0.5649 0.5679 0.104 Uiso calc R 1 . .
C C14 -0.3516(6) 1.0260(4) 0.6145(2) 0.0715(9) Uani d . 1 . .
H H14A -0.3993 1.0880 0.6631 0.107 Uiso calc R 1 . .
H H14B -0.4807 0.9754 0.6059 0.107 Uiso calc R 1 . .
H H14C -0.3206 1.0746 0.5572 0.107 Uiso calc R 1 . .

loop_
_atom_site_aniso_label
_atom_site_aniso_U_11
_atom_site_aniso_U_22
_atom_site_aniso_U_33
_atom_site_aniso_U_12
_atom_site_aniso_U_13
_atom_site_aniso_U_23
O1 0.0637(13) 0.0575(12) 0.0594(13) 0.0109(10) -0.0033(10) -0.0151(10)
O2 0.0814(16) 0.0993(18) 0.0498(13) 0.0009(14) -0.0222(12) -0.0146(12)
O3 0.0338(10) 0.0583(12) 0.0626(13) -0.0032(8) -0.0045(9) -0.0001(10)
O4 0.0349(10) 0.0802(15) 0.0636(13) -0.0032(10) -0.0104(9) 0.0089(11)
O5 0.0660(15) 0.0874(18) 0.0625(14) 0.0172(12) -0.0082(12) -0.0293(12)
O6 0.0764(16) 0.0865(17) 0.0690(15) 0.0183(13) -0.0147(12) -0.0305(13)
N1 0.0496(14) 0.0566(14) 0.0439(13) -0.0013(11) -0.0066(11) -0.0020(11)
N2 0.0608(15) 0.0570(14) 0.0385(13) -0.0017(12) -0.0028(11) -0.0113(11)
N3 0.0425(12) 0.0520(13) 0.0405(12) -0.0055(10) 0.0006(10) -0.0093(10)
N4 0.0501(14) 0.0581(14) 0.0434(13) 0.0038(11) 0.0018(10) -0.0085(11)
C1 0.0459(15) 0.0450(15) 0.0434(15) -0.0053(12) 0.0043(12) -0.0025(12)
C2 0.0603(19) 0.0653(19) 0.0436(17) -0.0085(15) -0.0065(14) -0.0045(14)
C3 0.0471(15) 0.0488(15) 0.0373(14) -0.0042(12) 0.0004(11) -0.0047(11)
C4 0.0437(14) 0.0464(15) 0.0384(14) -0.0083(12) 0.0007(11) -0.0046(11)
C5 0.0437(15) 0.0624(18) 0.0449(16) 0.0017(13) -0.0013(12) -0.0060(13)
C6 0.0495(16) 0.0547(16) 0.0479(16) -0.0133(13) -0.0001(13) -0.0172(13)
C7 0.0420(15) 0.0624(17) 0.0432(15) -0.0100(13) -0.0039(12) -0.0161(13)
C8 0.0477(18) 0.073(2) 0.099(3) -0.0149(16) -0.0117(18) 0.020(2)
C9 0.047(2) 0.060(3) 0.088(5) -0.007(2) -0.012(2) 0.006(3)
C9' 0.073(10) 0.064(10) 0.059(11) -0.001(7) 0.000(8) -0.009(8)
C10 0.074(2) 0.090(3) 0.088(3) 0.022(2) -0.007(2) -0.023(2)
C11 0.070(2) 0.066(2) 0.067(2) 0.0065(17) 0.0001(18) -0.0171(17)
C12 0.0528(17) 0.0547(17) 0.0524(17) -0.0025(14) 0.0050(14) -0.0095(14)
C13 0.090(2) 0.069(2) 0.0462(18) 0.0015(18) 0.0000(16) -0.0195(15)
C14 0.063(2) 0.081(2) 0.063(2) 0.0099(17) -0.0122(16) 0.0023(17)

loop_
_atom_type_symbol
_atom_type_description
_atom_type_scat_dispersion_real
_atom_type_scat_dispersion_imag
_atom_type_scat_source
C C 0.0033 0.0016 'International Tables Vol C Tables 4.2.6.8 and 6.1.1.4'
H H 0.0000 0.0000 'International Tables Vol C Tables 4.2.6.8 and 6.1.1.4'
N N 0.0061 0.0033 'International Tables Vol C Tables 4.2.6.8 and 6.1.1.4'
O O 0.0106 0.0060 'International Tables Vol C Tables 4.2.6.8 and 6.1.1.4'

loop_
_geom_angle_atom_site_label_1
_geom_angle_atom_site_label_2
_geom_angle_atom_site_label_3
_geom_angle
_geom_angle_publ_flag
C7 O3 C8 105.0(2) no
C7 O4 C9' 99.5(7) no
C7 O4 C9 108.9(2) no
C12 O5 H5 109.5 no
C2 N1 C1 127.3(2) no
C2 N1 C14 116.0(2) no
C1 N1 C14 116.7(2) no
C3 N2 C2 119.6(2) no
C3 N2 C13 120.2(3) no
C2 N2 C13 120.2(2) no
C5 N3 C4 106.2(2) no
C5 N3 C6 125.9(2) no
C4 N3 C6 127.8(2) no
C5 N4 C3 103.6(2) no
O1 C1 N1 121.4(3) no
O1 C1 C4 127.5(3) no
N1 C1 C4 111.2(2) no
O2 C2 N2 122.2(3) no
O2 C2 N1 121.2(3) no
N2 C2 N1 116.7(2) no
N4 C3 C4 111.8(2) no
N4 C3 N2 126.0(2) no
C4 C3 N2 122.2(2) no
C3 C4 N3 104.9(2) no
C3 C4 C1 123.1(2) no
N3 C4 C1 131.8(2) no
N4 C5 N3 113.5(3) no
N4 C5 H5A 123.3 ?
N3 C5 H5A 123.3 ?
N3 C6 C7 112.4(2) no
N3 C6 H6A 109.1 ?
C7 C6 H6A 109.1 ?
N3 C6 H6B 109.1 ?
C7 C6 H6B 109.1 ?
H6A C6 H6B 107.9 ?
O3 C7 O4 106.9(2) no
O3 C7 C6 110.9(2) no
O4 C7 C6 110.6(2) no
O3 C7 H7 109.5 ?
O4 C7 H7 109.5 ?
C6 C7 H7 109.5 ?
O3 C8 C9 105.4(3) no
O3 C8 C9' 104.9(6) no
O3 C8 H8A 110.7 ?
C9 C8 H8A 110.7 ?
C9' C8 H8A 136.8 ?
O3 C8 H8B 110.7 ?
C9 C8 H8B 110.7 ?
C9' C8 H8B 79.6 ?
H8A C8 H8B 108.8 ?
O4 C9 C8 102.9(3) no
O4 C9 H9A 111.2 ?
C8 C9 H9A 111.2 ?
O4 C9 H9B 111.2 ?
C8 C9 H9B 111.2 ?
H9A C9 H9B 109.1 ?
O4 C9' C8 101.4(6) no
O4 C9' H9'1 111.5 ?
C8 C9' H9'1 111.5 ?
O4 C9' H9'2 111.5 ?
C8 C9' H9'2 111.5 ?
H9'1 C9' H9'2 109.3 ?
C11 C10 H10A 120.0 ?
C11 C10 H10B 120.0 ?
H10A C10 H10B 120.0 ?
C10 C11 C12 120.4(3) no
C10 C11 H11 119.8 ?
C12 C11 H11 119.8 ?
O6 C12 O5 122.8(3) no
O6 C12 C11 124.1(3) no
O5 C12 C11 113.1(3) no
N2 C13 H13A 109.5 ?
N2 C13 H13B 109.5 ?
H13A C13 H13B 109.5 ?
N2 C13 H13C 109.5 ?
H13A C13 H13C 109.5 ?
H13B C13 H13C 109.5 ?
N1 C14 H14A 109.5 ?
N1 C14 H14B 109.5 ?
H14A C14 H14B 109.5 ?
N1 C14 H14C 109.5 ?
H14A C14 H14C 109.5 ?
H14B C14 H14C 109.5 ?

loop_
_geom_bond_atom_site_label_1
_geom_bond_atom_site_label_2
_geom_bond_distance
_geom_bond_publ_flag
O1 C1 1.216(3) no
O2 C2 1.213(4) no
O3 C7 1.403(3) no
O3 C8 1.418(4) no
O4 C7 1.407(3) no
O4 C9' 1.437(9) no
O4 C9 1.440(5) no
O5 C12 1.315(4) no
O5 H5 0.8200 ?
O6 C12 1.197(4) no
N1 C2 1.403(4) no
N1 C1 1.404(3) no
N1 C14 1.462(4) no
N2 C3 1.371(3) no
N2 C2 1.375(4) no
N2 C13 1.469(4) no
N3 C5 1.334(4) no
N3 C4 1.383(3) no
N3 C6 1.458(3) no
N4 C5 1.327(4) no
N4 C3 1.353(4) no
C1 C4 1.424(4) no
C3 C4 1.365(4) no
C5 H5A 0.9300 ?
C6 C7 1.501(4) no
C6 H6A 0.9700 ?
C6 H6B 0.9700 ?
C7 H7 0.9800 no
C8 C9 1.467(5) no
C8 C9' 1.499(9) no
C8 H8A 0.9700 ?
C8 H8B 0.9700 ?
C9 H9A 0.9700 ?
C9 H9B 0.9700 ?
C9' H9'1 0.9700 ?
C9' H9'2 0.9700 ?
C10 C11 1.304(5) no
C10 H10A 0.9300 ?
C10 H10B 0.9300 ?
C11 C12 1.476(4) no
C11 H11 0.9300 ?
C13 H13A 0.9600 ?
C13 H13B 0.9600 ?
C13 H13C 0.9600 ?
C14 H14A 0.9600 ?
C14 H14B 0.9600 ?
C14 H14C 0.9600 ?

loop_
_geom_hbond_atom_site_label_D
_geom_hbond_atom_site_label_H
_geom_hbond_atom_site_label_A
_geom_hbond_site_symmetry_A
_geom_hbond_distance_DH
_geom_hbond_distance_HA
_geom_hbond_distance_DA
_geom_hbond_angle_DHA
_geom_hbond_publ_flag
O5 H5 N4 . 0.82 1.92 2.736(3) 178 yes
C5 H5A O6 . 0.93 2.50 3.131(4) 125 yes
C6 H6A O1 . 0.97 2.58 3.202(3) 122 yes
C13 H13B O5 2_666 0.96 2.58 3.365(4) 140 yes

loop_
_geom_torsion_atom_site_label_1
_geom_torsion_atom_site_label_2
_geom_torsion_atom_site_label_3
_geom_torsion_atom_site_label_4
_geom_torsion
C2 N1 C1 O1 179.7(3)
C14 N1 C1 O1 1.7(4)
C2 N1 C1 C4 0.0(4)
C14 N1 C1 C4 -178.0(3)
C3 N2 C2 O2 179.0(3)
C13 N2 C2 O2 0.3(5)
C3 N2 C2 N1 -0.7(4)
C13 N2 C2 N1 -179.4(3)
C1 N1 C2 O2 -179.8(3)
C14 N1 C2 O2 -1.9(4)
C1 N1 C2 N2 -0.1(4)
C14 N1 C2 N2 177.8(3)
C5 N4 C3 C4 -0.5(3)
C5 N4 C3 N2 178.2(3)
C2 N2 C3 N4 -176.8(3)
C13 N2 C3 N4 1.9(4)
C2 N2 C3 C4 1.8(4)
C13 N2 C3 C4 -179.6(3)
N4 C3 C4 N3 0.7(3)
N2 C3 C4 N3 -178.0(2)
N4 C3 C4 C1 176.7(2)
N2 C3 C4 C1 -2.0(4)
C5 N3 C4 C3 -0.6(3)
C6 N3 C4 C3 -177.8(2)
C5 N3 C4 C1 -176.2(3)
C6 N3 C4 C1 6.6(5)
O1 C1 C4 C3 -178.6(3)
N1 C1 C4 C3 1.0(4)
O1 C1 C4 N3 -3.8(5)
N1 C1 C4 N3 175.9(3)
C3 N4 C5 N3 0.0(3)
C4 N3 C5 N4 0.4(3)
C6 N3 C5 N4 177.6(2)
C5 N3 C6 C7 -81.2(3)
C4 N3 C6 C7 95.5(3)
C8 O3 C7 O4 27.3(3)
C8 O3 C7 C6 147.9(3)
C9' O4 C7 O3 -45.4(9)
C9 O4 C7 O3 -10.3(5)
C9' O4 C7 C6 -166.3(9)
C9 O4 C7 C6 -131.2(5)
N3 C6 C7 O3 -59.6(3)
N3 C6 C7 O4 58.9(3)
C7 O3 C8 C9 -33.7(5)
C7 O3 C8 C9' 1.7(10)
C7 O4 C9 C8 -10.1(7)
O3 C8 C9 O4 26.7(6)
C7 O4 C9' C8 43.9(14)
O3 C8 C9' O4 -28.8(15)
C10 C11 C12 O6 -8.0(6)
C10 C11 C12 O5 171.6(4)
